data_4322534
loop_
_publ_author_name
'Lena Kakaliou'
Scanlon
'Baixin Qian'
'Sung W. Baek'
'Milton R. Smith'
'Douglas H. Motry'

_publ_section_title
;
 Five- and Six-Coordinate Group 4 Compounds Stabilized by \b-Ketiminate
 and Diketiminate Ligands: Syntheses and Comparisons between Solid-State
 and Solution Structures
;
_journal_name_full 'Inorganic Chemistry'
_journal_page_first 5964
_journal_page_last 5977
_journal_paper_doi 10.1021/ic981364j
_journal_volume 38
_journal_year 1999
_chemical_formula_sum 'C24 H28 Cl2 N2 O2 Zr'
_chemical_formula_weight 538.60
_chemical_name_systematic
; 
 ? 
;
_space_group_IT_number 152
_symmetry_cell_setting hexagonal
_symmetry_space_group_name_Hall 'P 31 2"'
_symmetry_space_group_name_H-M 'P 31 2 1'
_atom_sites_solution_hydrogens geom
_atom_sites_solution_primary direct
_atom_sites_solution_secondary difmap
_audit_creation_method SHELXL
_cell_angle_alpha 90.00
_cell_angle_beta 90.00
_cell_angle_gamma 120.00
_cell_formula_units_Z 3
_cell_length_a 8.61600(10)
_cell_length_b 8.61600(10)
_cell_length_c 28.57310(10)
_cell_measurement_temperature 131(2)
_cell_volume 1836.96(3)
_computing_structure_refinement 'SHELXL-93 (Sheldrick, 1993)'
_computing_structure_solution 'SHELXS-86 (Sheldrick, 1990)'
_diffrn_ambient_temperature 131(2)
_diffrn_radiation_monochromator graphite
_diffrn_radiation_source 'fine-focus sealed tube'
_diffrn_radiation_type MoK\a
_diffrn_radiation_wavelength 0.71073
_diffrn_reflns_av_R_equivalents 0.0199
_diffrn_reflns_av_sigmaI/netI 0.0178
_diffrn_reflns_limit_h_max 11
_diffrn_reflns_limit_h_min -10
_diffrn_reflns_limit_k_max 10
_diffrn_reflns_limit_k_min -11
_diffrn_reflns_limit_l_max 37
_diffrn_reflns_limit_l_min -26
_diffrn_reflns_number 11625
_diffrn_reflns_theta_max 28.24
_diffrn_reflns_theta_min 2.14
_exptl_absorpt_coefficient_mu 0.690
_exptl_crystal_density_diffrn 1.461
_exptl_crystal_F_000 828
_exptl_crystal_size_max 0.52
_exptl_crystal_size_mid 0.30
_exptl_crystal_size_min 0.26
_refine_diff_density_max 0.282
_refine_diff_density_min -0.431
_refine_diff_density_rms 0.048
_refine_ls_abs_structure_details 'Flack H D (1983), Acta Cryst. A39, 876-881'
_refine_ls_abs_structure_Flack 0.01(3)
_refine_ls_extinction_coef 0.0061(5)
_refine_ls_extinction_expression Fc^*^=kFc[1+0.001xFc^2^\l^3^/sin(2\q)]^-1/4^
_refine_ls_extinction_method SHELXL
_refine_ls_goodness_of_fit_all 1.168
_refine_ls_goodness_of_fit_obs 1.173
_refine_ls_matrix_type full
_refine_ls_number_parameters 145
_refine_ls_number_reflns 2967
_refine_ls_number_restraints 0
_refine_ls_restrained_S_all 1.168
_refine_ls_restrained_S_obs 1.173
_refine_ls_R_factor_all 0.0177
_refine_ls_R_factor_obs 0.0172
_refine_ls_shift/esd_max 0.048
_refine_ls_shift/esd_mean 0.006
_refine_ls_structure_factor_coef Fsqd
_refine_ls_weighting_details 'w=1/[\s^2^(Fo^2^)+(0.0226P)^2^+0.2296P] where P=(Fo^2^+2Fc^2^)/3'
_refine_ls_weighting_scheme calc
_refine_ls_wR_factor_all 0.0447
_refine_ls_wR_factor_obs 0.0446
_reflns_number_observed 2925
_reflns_number_total 2967
_reflns_observed_criterion >2sigma(I)
_cod_data_source_file ic981364j_07.cif
_cod_data_source_block (TP)2ZrCl2
_cod_depositor_comments
;
The following automatic conversions were performed:

'_refine_ls_weighting_scheme' value 'calc
w=1/[\s^2^(Fo^2^)+(0.0226P)^2^+0.2296P] where P=(Fo^2^+2Fc^2^)/3' was
changed to 'calc'. New tag '_refine_ls_weighting_details' was
created. The value of the new tag was set to
'w=1/[\s^2^(Fo^2^)+(0.0226P)^2^+0.2296P] where P=(Fo^2^+2Fc^2^)/3'.

Automatic conversion script
Id: cif_fix_values 3143 2015-03-26 13:38:13Z robertas 
;
_cod_original_cell_volume 1836.98(3)
_cod_database_code 4322534

loop_
_symmetry_equiv_pos_as_xyz
'x, y, z'
'-y, x-y, z+1/3'
'-x+y, -x, z+2/3'
'y, x, -z'
'x-y, -y, -z+2/3'
'-x, -x+y, -z+1/3'

loop_
_atom_site_aniso_label
_atom_site_aniso_U_11
_atom_site_aniso_U_22
_atom_site_aniso_U_33
_atom_site_aniso_U_23
_atom_site_aniso_U_13
_atom_site_aniso_U_12
Zr1 0.01525(7) 0.01590(9) 0.01827(9) -0.00125(6) -0.00062(3) 0.00795(4)
Cl1 0.0272(2) 0.0357(2) 0.0270(2) 0.0000(2) 0.00634(14) 0.0197(2)
O1 0.0207(5) 0.0179(5) 0.0235(5) -0.0008(4) 0.0009(4) 0.0094(4)
C1 0.0352(9) 0.0326(8) 0.0260(8) -0.0029(6) 0.0070(6) 0.0193(7)
C2 0.0193(7) 0.0260(8) 0.0170(6) -0.0040(5) -0.0025(5) 0.0117(6)
C3 0.0228(7) 0.0209(7) 0.0269(8) -0.0047(6) -0.0022(5) 0.0122(6)
C4 0.0186(7) 0.0175(6) 0.0230(7) -0.0033(5) -0.0060(5) 0.0082(5)
C5 0.0276(7) 0.0195(7) 0.0330(8) 0.0013(6) 0.0013(6) 0.0113(7)
N1 0.0167(6) 0.0214(6) 0.0181(6) 0.0004(5) -0.0011(5) 0.0095(5)
C6 0.0218(6) 0.0230(7) 0.0145(6) -0.0003(5) 0.0022(5) 0.0111(6)
C7 0.0237(7) 0.0305(8) 0.0205(7) 0.0011(6) -0.0011(5) 0.0139(6)
C8 0.0345(9) 0.0310(8) 0.0222(8) 0.0039(6) 0.0013(6) 0.0181(7)
C9 0.0323(9) 0.0251(8) 0.0190(6) 0.0007(6) 0.0055(6) 0.0121(7)
C12 0.0419(10) 0.0299(9) 0.0351(10) 0.0090(8) 0.0089(8) 0.0114(8)
C10 0.0215(7) 0.0277(8) 0.0252(7) -0.0007(6) -0.0001(5) 0.0069(6)
C11 0.0228(7) 0.0280(8) 0.0205(7) 0.0005(6) -0.0023(5) 0.0117(6)

loop_
_atom_site_label
_atom_site_type_symbol
_atom_site_fract_x
_atom_site_fract_y
_atom_site_fract_z
_atom_site_U_iso_or_equiv
_atom_site_thermal_displace_type
_atom_site_occupancy
_atom_site_calc_flag
_atom_site_refinement_flags
_atom_site_disorder_group
Zr1 Zr 0.30965(2) 1.0000 0.8333 0.01640(6) Uani 1 d S .
Cl1 Cl 0.50961(5) 1.00120(6) 0.771906(14) 0.02820(9) Uani 1 d . .
O1 O 0.39559(14) 1.26385(13) 0.82894(4) 0.0209(2) Uani 1 d . .
C1 C 0.0196(2) 1.1865(2) 0.94225(6) 0.0302(3) Uani 1 d . .
H1A H -0.0965(7) 1.1599(17) 0.92933(9) 0.045 Uiso 1 calc R .
H1B H 0.0774(8) 1.3051(6) 0.9570(3) 0.045 Uiso 1 calc R .
H1C H 0.0015(14) 1.0958(12) 0.9657(2) 0.045 Uiso 1 calc R .
C2 C 0.1378(2) 1.1847(2) 0.90323(5) 0.0206(3) Uani 1 d . .
C3 C 0.2453(2) 1.3542(2) 0.88043(5) 0.0230(3) Uani 1 d . .
H3 H 0.2339(2) 1.4521(2) 0.89140(5) 0.028 Uiso 1 calc R .
C4 C 0.3617(2) 1.3877(2) 0.84468(5) 0.0201(3) Uani 1 d . .
C5 C 0.4586(2) 1.5658(2) 0.82070(5) 0.0269(3) Uani 1 d . .
H5A H 0.5881(2) 1.6167(8) 0.8247(4) 0.040 Uiso 1 calc R .
H5B H 0.4221(12) 1.6468(6) 0.8344(3) 0.040 Uiso 1 calc R .
H5C H 0.4291(13) 1.5503(3) 0.78727(9) 0.040 Uiso 1 calc R .
N1 N 0.1379(2) 1.0369(2) 0.89086(4) 0.0188(2) Uani 1 d . .
C6 C 0.0135(2) 0.8750(2) 0.91560(5) 0.0198(3) Uani 1 d . .
C7 C 0.0755(2) 0.7997(2) 0.94875(5) 0.0247(3) Uani 1 d . .
H7 H 0.1998(2) 0.8550(2) 0.95552(5) 0.030 Uiso 1 calc R .
C8 C -0.0464(2) 0.6426(2) 0.97191(6) 0.0284(3) Uani 1 d . .
H8 H -0.0032(2) 0.5928(2) 0.99462(6) 0.034 Uiso 1 calc R .
C9 C -0.2284(2) 0.5574(2) 0.96267(5) 0.0265(3) Uani 1 d . .
C12 C -0.3579(3) 0.3836(3) 0.98677(7) 0.0385(4) Uani 1 d . .
H12A H -0.3614(15) 0.2829(3) 0.9699(3) 0.058 Uiso 1 calc R .
H12B H -0.4778(5) 0.3700(9) 0.9870(4) 0.058 Uiso 1 calc R .
H12C H -0.3184(11) 0.3855(9) 1.0190(2) 0.058 Uiso 1 calc R .
C10 C -0.2886(2) 0.6344(2) 0.92927(5) 0.0272(3) Uani 1 d . .
H10 H -0.4130(2) 0.5784(2) 0.92243(5) 0.033 Uiso 1 calc R .
C11 C -0.1694(2) 0.7914(2) 0.90589(5) 0.0242(3) Uani 1 d . .
H11 H -0.2127(2) 0.8416(2) 0.88335(5) 0.029 Uiso 1 calc R .

loop_
_atom_type_symbol
_atom_type_description
_atom_type_scat_dispersion_real
_atom_type_scat_dispersion_imag
_atom_type_scat_source
C C 0.0033 0.0016 'International Tables Vol C Tables 4.2.6.8 and 6.1.1.4'
H H 0.0000 0.0000 'International Tables Vol C Tables 4.2.6.8 and 6.1.1.4'
N N 0.0061 0.0033 'International Tables Vol C Tables 4.2.6.8 and 6.1.1.4'
O O 0.0106 0.0060 'International Tables Vol C Tables 4.2.6.8 and 6.1.1.4'
Cl Cl 0.1484 0.1585 'International Tables Vol C Tables 4.2.6.8 and 6.1.1.4'
Zr Zr -2.9673 0.5597 'International Tables Vol C Tables 4.2.6.8 and 6.1.1.4'

loop_
_geom_angle_atom_site_label_1
_geom_angle_atom_site_label_2
_geom_angle_atom_site_label_3
_geom_angle
_geom_angle_site_symmetry_1
_geom_angle_site_symmetry_3
_geom_angle_publ_flag
O1 Zr1 O1 157.28(6) . 5_676 ?
O1 Zr1 N1 77.92(4) . . ?
O1 Zr1 N1 86.16(5) 5_676 . ?
O1 Zr1 N1 86.17(5) . 5_676 ?
O1 Zr1 N1 77.91(4) 5_676 5_676 ?
N1 Zr1 N1 90.96(6) . 5_676 ?
O1 Zr1 Cl1 95.14(3) . . ?
O1 Zr1 Cl1 100.72(3) 5_676 . ?
N1 Zr1 Cl1 173.01(4) . . ?
N1 Zr1 Cl1 89.33(3) 5_676 . ?
O1 Zr1 Cl1 100.71(3) . 5_676 ?
O1 Zr1 Cl1 95.14(3) 5_676 5_676 ?
N1 Zr1 Cl1 89.33(3) . 5_676 ?
N1 Zr1 Cl1 173.01(4) 5_676 5_676 ?
Cl1 Zr1 Cl1 91.24(2) . 5_676 ?
C4 O1 Zr1 142.00(10) . . ?
C2 C1 H1A 109.47(9) . . ?
C2 C1 H1B 109.47(9) . . ?
H1A C1 H1B 109.5 . . ?
C2 C1 H1C 109.47(9) . . ?
H1A C1 H1C 109.5 . . ?
H1B C1 H1C 109.5 . . ?
N1 C2 C3 123.22(13) . . ?
N1 C2 C1 122.07(14) . . ?
C3 C2 C1 114.70(13) . . ?
C4 C3 C2 126.15(14) . . ?
C4 C3 H3 116.93(9) . . ?
C2 C3 H3 116.93(8) . . ?
O1 C4 C3 121.56(14) . . ?
O1 C4 C5 115.95(13) . . ?
C3 C4 C5 122.49(14) . . ?
C4 C5 H5A 109.47(8) . . ?
C4 C5 H5B 109.47(9) . . ?
H5A C5 H5B 109.5 . . ?
C4 C5 H5C 109.47(8) . . ?
H5A C5 H5C 109.5 . . ?
H5B C5 H5C 109.5 . . ?
C2 N1 C6 116.16(13) . . ?
C2 N1 Zr1 128.62(11) . . ?
C6 N1 Zr1 115.21(9) . . ?
C11 C6 C7 119.42(14) . . ?
C11 C6 N1 120.06(13) . . ?
C7 C6 N1 120.51(13) . . ?
C6 C7 C8 119.66(15) . . ?
C6 C7 H7 120.17(8) . . ?
C8 C7 H7 120.17(10) . . ?
C9 C8 C7 121.8(2) . . ?
C9 C8 H8 119.12(9) . . ?
C7 C8 H8 119.12(9) . . ?
C8 C9 C10 117.95(15) . . ?
C8 C9 C12 121.13(15) . . ?
C10 C9 C12 120.9(2) . . ?
C9 C12 H12A 109.47(10) . . ?
C9 C12 H12B 109.47(10) . . ?
H12A C12 H12B 109.5 . . ?
C9 C12 H12C 109.47(10) . . ?
H12A C12 H12C 109.5 . . ?
H12B C12 H12C 109.5 . . ?
C11 C10 C9 121.20(14) . . ?
C11 C10 H10 119.40(9) . . ?
C9 C10 H10 119.40(9) . . ?
C10 C11 C6 120.00(14) . . ?
C10 C11 H11 120.00(8) . . ?
C6 C11 H11 120.00(9) . . ?

loop_
_geom_bond_atom_site_label_1
_geom_bond_atom_site_label_2
_geom_bond_distance
_geom_bond_site_symmetry_2
_geom_bond_publ_flag
Zr1 O1 2.0120(10) . ?
Zr1 O1 2.0120(10) 5_676 ?
Zr1 N1 2.3376(12) . ?
Zr1 N1 2.3376(12) 5_676 ?
Zr1 Cl1 2.4559(4) . ?
Zr1 Cl1 2.4559(4) 5_676 ?
O1 C4 1.318(2) . ?
C1 C2 1.516(2) . ?
C1 H1A 0.98 . ?
C1 H1B 0.98 . ?
C1 H1C 0.98 . ?
C2 N1 1.322(2) . ?
C2 C3 1.436(2) . ?
C3 C4 1.358(2) . ?
C3 H3 0.95 . ?
C4 C5 1.496(2) . ?
C5 H5A 0.98 . ?
C5 H5B 0.98 . ?
C5 H5C 0.98 . ?
N1 C6 1.449(2) . ?
C6 C11 1.394(2) . ?
C6 C7 1.396(2) . ?
C7 C8 1.397(2) . ?
C7 H7 0.95 . ?
C8 C9 1.384(2) . ?
C8 H8 0.95 . ?
C9 C10 1.401(2) . ?
C9 C12 1.514(2) . ?
C12 H12A 0.98 . ?
C12 H12B 0.98 . ?
C12 H12C 0.98 . ?
C10 C11 1.394(2) . ?
C10 H10 0.95 . ?
C11 H11 0.95 . ?

loop_
_geom_torsion_atom_site_label_1
_geom_torsion_atom_site_label_2
_geom_torsion_atom_site_label_3
_geom_torsion_atom_site_label_4
_geom_torsion
_geom_torsion_site_symmetry_1
_geom_torsion_site_symmetry_2
_geom_torsion_site_symmetry_3
_geom_torsion_site_symmetry_4
_geom_torsion_publ_flag
O1 Zr1 O1 C4 38.71(15) 5_676 . . . ?
N1 Zr1 O1 C4 -7.78(15) . . . . ?
N1 Zr1 O1 C4 84.0(2) 5_676 . . . ?
Cl1 Zr1 O1 C4 173.00(15) . . . . ?
Cl1 Zr1 O1 C4 -94.8(2) 5_676 . . . ?
N1 C2 C3 C4 -1.4(2) . . . . ?
C1 C2 C3 C4 179.95(15) . . . . ?
Zr1 O1 C4 C3 10.8(2) . . . . ?
Zr1 O1 C4 C5 -168.97(11) . . . . ?
C2 C3 C4 O1 -4.3(2) . . . . ?
C2 C3 C4 C5 175.48(14) . . . . ?
C3 C2 N1 C6 -176.35(13) . . . . ?
C1 C2 N1 C6 2.2(2) . . . . ?
C3 C2 N1 Zr1 2.7(2) . . . . ?
C1 C2 N1 Zr1 -178.80(10) . . . . ?
O1 Zr1 N1 C2 0.45(12) . . . . ?
O1 Zr1 N1 C2 -163.24(12) 5_676 . . . ?
N1 Zr1 N1 C2 -85.42(12) 5_676 . . . ?
Cl1 Zr1 N1 C2 6.9(4) . . . . ?
Cl1 Zr1 N1 C2 101.56(12) 5_676 . . . ?
O1 Zr1 N1 C6 179.48(10) . . . . ?
O1 Zr1 N1 C6 15.78(9) 5_676 . . . ?
N1 Zr1 N1 C6 93.60(10) 5_676 . . . ?
Cl1 Zr1 N1 C6 -174.1(2) . . . . ?
Cl1 Zr1 N1 C6 -79.42(9) 5_676 . . . ?
C2 N1 C6 C11 73.9(2) . . . . ?
Zr1 N1 C6 C11 -105.23(13) . . . . ?
C2 N1 C6 C7 -107.1(2) . . . . ?
Zr1 N1 C6 C7 73.80(15) . . . . ?
C11 C6 C7 C8 -0.4(2) . . . . ?
N1 C6 C7 C8 -179.40(14) . . . . ?
C6 C7 C8 C9 0.5(2) . . . . ?
C7 C8 C9 C10 -0.4(2) . . . . ?
C7 C8 C9 C12 177.7(2) . . . . ?
C8 C9 C10 C11 0.2(2) . . . . ?
C12 C9 C10 C11 -178.00(15) . . . . ?
C9 C10 C11 C6 0.0(2) . . . . ?
C7 C6 C11 C10 0.1(2) . . . . ?
N1 C6 C11 C10 179.15(13) . . . . ?
